data_4337069
loop_
_publ_author_name
'Antoine B\'eziau'
'St\'ephane A. Baudron'
'Audrey Fluck'
'Mir Wais Hosseini'

_publ_contact_author
; Prof Mir Wais Hosseini
  Laboratoire de Tectonique Mol\'eculaire, 
  UMR CNRS 7140, Universit\'e de Strasbourg,
  CS 90032
  F-67081 Strasbourg Cedex, France 
;
_publ_contact_author_email hosseini@unistra.fr
_publ_contact_author_fax '33 3 68 85 13 23'
_publ_contact_author_phone '33 3 68 85 13 25'
_publ_section_title
;
 From Sequential to One-Pot Synthesis of Dipyrrin Based Grid-Type Mixed
 Metal-Organic Frameworks
;
_journal_name_full 'Inorganic Chemistry'
_journal_page_first 14439
_journal_page_last 14448
_journal_paper_doi 10.1021/ic402892f
_journal_volume 52
_journal_year 2013
_chemical_formula_sum 'C64 H56 Cd Cl18 Cu2 N12'
_chemical_formula_weight 1870.79
_chemical_name_systematic
;
 ?
;
_space_group_IT_number 121
_symmetry_cell_setting tetragonal
_symmetry_space_group_name_Hall 'I -4 2'
_symmetry_space_group_name_H-M 'I -4 2 m'
_atom_sites_solution_hydrogens geom
_atom_sites_solution_primary direct
_atom_sites_solution_secondary difmap
_audit_creation_method SHELXL-97
_cell_angle_alpha 90.00
_cell_angle_beta 90.00
_cell_angle_gamma 90.00
_cell_formula_units_Z 2
_cell_length_a 20.2165(5)
_cell_length_b 20.2165(5)
_cell_length_c 9.0878(3)
_cell_measurement_reflns_used 9896
_cell_measurement_temperature 173(2)
_cell_measurement_theta_max 30.01
_cell_measurement_theta_min 2.46
_cell_volume 3714.25(18)
_computing_cell_refinement 'Bruker SAINT'
_computing_data_collection 'Bruker APEX2'
_computing_data_reduction 'Bruker SAINT'
_computing_molecular_graphics 'Bruker SHELXTL'
_computing_publication_material 'Bruker SHELXTL'
_computing_structure_refinement 'SHELXL-97 (Sheldrick, 2008)'
_computing_structure_solution 'SHELXS-97 (Sheldrick, 2008)'
_diffrn_ambient_temperature 173(2)
_diffrn_measured_fraction_theta_full 0.998
_diffrn_measured_fraction_theta_max 0.998
_diffrn_measurement_device_type 'Bruker APEX-II CCD'
_diffrn_measurement_method '\f and \w scans'
_diffrn_radiation_monochromator graphite
_diffrn_radiation_source 'fine-focus sealed tube'
_diffrn_radiation_type MoK\a
_diffrn_radiation_wavelength 0.71073
_diffrn_reflns_av_R_equivalents 0.0224
_diffrn_reflns_av_sigmaI/netI 0.0130
_diffrn_reflns_limit_h_max 17
_diffrn_reflns_limit_h_min -27
_diffrn_reflns_limit_k_max 28
_diffrn_reflns_limit_k_min -28
_diffrn_reflns_limit_l_max 12
_diffrn_reflns_limit_l_min -12
_diffrn_reflns_number 21260
_diffrn_reflns_theta_full 30.07
_diffrn_reflns_theta_max 30.07
_diffrn_reflns_theta_min 2.01
_exptl_absorpt_coefficient_mu 1.548
_exptl_absorpt_correction_T_max 0.8010
_exptl_absorpt_correction_T_min 0.8010
_exptl_absorpt_correction_type multi-scan
_exptl_absorpt_process_details sadabs
_exptl_crystal_colour dark-red
_exptl_crystal_density_diffrn 1.673
_exptl_crystal_description prism
_exptl_crystal_F_000 1872
_exptl_crystal_size_max 0.15
_exptl_crystal_size_mid 0.15
_exptl_crystal_size_min 0.15
_refine_diff_density_max 2.982
_refine_diff_density_min -1.947
_refine_diff_density_rms 0.214
_refine_ls_abs_structure_details 'Flack H D (1983), Acta Cryst. A39, 876-881'
_refine_ls_abs_structure_Flack 0.00
_refine_ls_extinction_method none
_refine_ls_goodness_of_fit_ref 1.130
_refine_ls_hydrogen_treatment constr
_refine_ls_matrix_type full
_refine_ls_number_parameters 121
_refine_ls_number_reflns 2833
_refine_ls_number_restraints 0
_refine_ls_restrained_S_all 1.130
_refine_ls_R_factor_all 0.0664
_refine_ls_R_factor_gt 0.0644
_refine_ls_shift/su_max 0.000
_refine_ls_shift/su_mean 0.000
_refine_ls_structure_factor_coef Fsqd
_refine_ls_weighting_details 'calc w=1/[\s^2^(Fo^2^)+(0.1179P)^2^+15.2394P] where P=(Fo^2^+2Fc^2^)/3'
_refine_ls_weighting_scheme calc
_refine_ls_wR_factor_gt 0.1782
_refine_ls_wR_factor_ref 0.1820
_reflns_number_gt 2735
_reflns_number_total 2833
_reflns_threshold_expression >2sigma(I)
_cod_data_source_file ic402892f_si_002_11.cif
_cod_data_source_block M'MOF10
_cod_database_code 4337069

loop_
_symmetry_equiv_pos_as_xyz
'x, y, z'
'-x, -y, z'
'y, -x, -z'
'-y, x, -z'
'-x, y, -z'
'x, -y, -z'
'-y, -x, z'
'y, x, z'
'x+1/2, y+1/2, z+1/2'
'-x+1/2, -y+1/2, z+1/2'
'y+1/2, -x+1/2, -z+1/2'
'-y+1/2, x+1/2, -z+1/2'
'-x+1/2, y+1/2, -z+1/2'
'x+1/2, -y+1/2, -z+1/2'
'-y+1/2, -x+1/2, z+1/2'
'y+1/2, x+1/2, z+1/2'

loop_
_atom_site_label
_atom_site_type_symbol
_atom_site_fract_x
_atom_site_fract_y
_atom_site_fract_z
_atom_site_U_iso_or_equiv
_atom_site_adp_type
_atom_site_occupancy
_atom_site_symmetry_multiplicity
_atom_site_calc_flag
_atom_site_refinement_flags
C1 C 0.4451(3) 0.1176(3) -0.1401(7) 0.0335(10) Uani 1 1 d .
H1 H 0.4871 0.1349 -0.1552 0.040 Uiso 1 1 calc R
C2 C 0.3860(3) 0.1465(3) -0.1941(8) 0.0405(13) Uani 1 1 d .
H2 H 0.3824 0.1849 -0.2499 0.049 Uiso 1 1 calc R
C3 C 0.3354(2) 0.1065(3) -0.1475(7) 0.0331(10) Uani 1 1 d .
H3 H 0.2905 0.1127 -0.1648 0.040 Uiso 1 1 calc R
C4 C 0.3650(2) 0.0535(2) -0.0672(5) 0.0230(8) Uani 1 1 d .
C5 C 0.3325(2) 0.0000 0.0000 0.0175(8) Uani 1 2 d S
C6 C 0.2589(2) 0.0000 0.0000 0.0162(8) Uani 1 2 d S
C7 C 0.22339(18) 0.0051(3) 0.1295(4) 0.0244(8) Uani 1 1 d .
H7 H 0.2453 0.0087 0.2192 0.029 Uiso 1 1 calc R
C8 C 0.15462(18) 0.0049(4) 0.1244(4) 0.0250(8) Uani 1 1 d .
H8 H 0.1316 0.0084 0.2126 0.030 Uiso 1 1 calc R
N1 N 0.43274(19) 0.0626(2) -0.0654(5) 0.0249(7) Uani 1 1 d .
N2 N 0.11980(19) 0.0000 0.0000 0.0175(7) Uani 1 2 d S
Cl1 Cl 0.0000 0.0000 0.28371(16) 0.0161(3) Uani 1 4 d S
Cu1 Cu 0.5000 0.0000 0.0000 0.0186(2) Uani 1 4 d S
Cd1 Cd 0.0000 0.0000 0.0000 0.01166(17) Uani 1 8 d S
C9 C 0.2218(9) 0.2218(9) 1.029(3) 0.117(8) Uani 1 2 d S
H9A H 0.2681 0.2131 1.0095 0.141 Uiso 0.50 1 calc PR
H9B H 0.2131 0.2681 1.0095 0.141 Uiso 0.50 1 calc PR
Cl2 Cl 0.17185(18) 0.17185(18) 0.9163(8) 0.1034(17) Uani 1 2 d S
Cl3 Cl 0.2050(3) 0.2050(3) 1.2024(7) 0.139(3) Uani 1 2 d S
C10 C 0.3882(5) 0.3882(5) 0.035(3) 0.113(8) Uani 1 2 d S
H10A H 0.4020 0.4020 0.1325 0.136 Uiso 1 2 calc SR
H10B H 0.4136 0.4136 -0.0360 0.136 Uiso 1 2 calc SR
Cl4 Cl 0.30459(16) 0.40684(13) 0.0128(3) 0.0854(8) Uani 1 1 d .

loop_
_atom_site_aniso_label
_atom_site_aniso_U_11
_atom_site_aniso_U_22
_atom_site_aniso_U_33
_atom_site_aniso_U_23
_atom_site_aniso_U_13
_atom_site_aniso_U_12
C1 0.024(2) 0.028(2) 0.049(3) 0.010(2) 0.005(2) -0.0047(17)
C2 0.023(2) 0.037(3) 0.062(4) 0.023(3) 0.002(2) 0.0008(19)
C3 0.022(2) 0.032(2) 0.045(3) 0.011(2) 0.0027(19) 0.0045(18)
C4 0.0123(16) 0.0230(19) 0.034(2) 0.0058(16) 0.0006(15) 0.0007(14)
C5 0.0089(16) 0.024(2) 0.0197(17) 0.005(3) 0.000 0.000
C6 0.0106(16) 0.0178(19) 0.0201(19) -0.004(2) 0.000 0.000
C7 0.0127(14) 0.042(3) 0.0187(13) -0.004(2) 0.0004(11) -0.003(2)
C8 0.0122(14) 0.042(3) 0.0206(14) -0.006(2) 0.0018(11) -0.004(2)
N1 0.0137(15) 0.0262(18) 0.0347(19) 0.0049(15) 0.0036(14) -0.0002(13)
N2 0.0116(15) 0.0201(17) 0.0209(17) -0.004(2) 0.000 0.000
Cl1 0.0163(4) 0.0163(4) 0.0158(6) 0.000 0.000 -0.0003(10)
Cu1 0.0082(3) 0.0219(4) 0.0256(4) 0.000 0.000 0.000
Cd1 0.0095(2) 0.0095(2) 0.0160(3) 0.000 0.000 0.000
C9 0.107(9) 0.107(9) 0.14(2) -0.042(11) -0.042(11) 0.042(12)
Cl2 0.0682(14) 0.0682(14) 0.174(5) -0.009(2) -0.009(2) 0.0169(18)
Cl3 0.159(4) 0.159(4) 0.098(3) 0.013(3) 0.013(3) 0.092(5)
C10 0.087(8) 0.087(8) 0.17(2) -0.018(7) -0.018(7) -0.047(9)
Cl4 0.117(2) 0.0679(12) 0.0711(14) -0.0114(14) -0.0137(16) 0.0244(13)

loop_
_atom_type_symbol
_atom_type_description
_atom_type_scat_dispersion_real
_atom_type_scat_dispersion_imag
_atom_type_scat_source
C C 0.0033 0.0016 'International Tables Vol C Tables 4.2.6.8 and 6.1.1.4'
H H 0.0000 0.0000 'International Tables Vol C Tables 4.2.6.8 and 6.1.1.4'
N N 0.0061 0.0033 'International Tables Vol C Tables 4.2.6.8 and 6.1.1.4'
Cl Cl 0.1484 0.1585 'International Tables Vol C Tables 4.2.6.8 and 6.1.1.4'
Cu Cu 0.3201 1.2651 'International Tables Vol C Tables 4.2.6.8 and 6.1.1.4'
Cd Cd -0.8075 1.2024 'International Tables Vol C Tables 4.2.6.8 and 6.1.1.4'

loop_
_geom_angle_atom_site_label_1
_geom_angle_atom_site_label_2
_geom_angle_atom_site_label_3
_geom_angle
_geom_angle_site_symmetry_1
_geom_angle_site_symmetry_3
N1 C1 C2 111.5(4) . .
N1 C1 H1 124.3 . .
C2 C1 H1 124.3 . .
C3 C2 C1 106.1(5) . .
C3 C2 H2 126.9 . .
C1 C2 H2 126.9 . .
C2 C3 C4 106.7(4) . .
C2 C3 H3 126.7 . .
C4 C3 H3 126.7 . .
N1 C4 C5 124.1(4) . .
N1 C4 C3 108.8(4) . .
C5 C4 C3 127.1(4) . .
C4 C5 C4 124.2(5) . 6
C4 C5 C6 117.9(2) . .
C4 C5 C6 117.9(2) 6 .
C7 C6 C7 117.4(4) . 6
C7 C6 C5 121.3(2) . .
C7 C6 C5 121.3(2) 6 .
C6 C7 C8 119.4(3) . .
C6 C7 H7 120.3 . .
C8 C7 H7 120.3 . .
N2 C8 C7 123.7(3) . .
N2 C8 H8 118.1 . .
C7 C8 H8 118.1 . .
C1 N1 C4 107.0(4) . .
C1 N1 Cu1 124.7(3) . .
C4 N1 Cu1 127.5(3) . .
C8 N2 C8 116.4(4) . 6
C8 N2 Cd1 121.8(2) . .
C8 N2 Cd1 121.8(2) 6 .
N1 Cu1 N1 144.5(3) 6 5_655
N1 Cu1 N1 99.1(2) 6 2_655
N1 Cu1 N1 91.6(2) 5_655 2_655
N1 Cu1 N1 91.6(2) 6 .
N1 Cu1 N1 99.1(2) 5_655 .
N1 Cu1 N1 144.5(3) 2_655 .
N2 Cd1 N2 90.0 3 2
N2 Cd1 N2 90.0 3 .
N2 Cd1 N2 180.0 2 .
N2 Cd1 N2 180.0 3 4
N2 Cd1 N2 90.0 2 4
N2 Cd1 N2 90.0 . 4
N2 Cd1 Cl1 90.0 3 3
N2 Cd1 Cl1 90.0 2 3
N2 Cd1 Cl1 90.0 . 3
N2 Cd1 Cl1 90.0 4 3
N2 Cd1 Cl1 90.0 3 .
N2 Cd1 Cl1 90.0 2 .
N2 Cd1 Cl1 90.0 . .
N2 Cd1 Cl1 90.0 4 .
Cl1 Cd1 Cl1 180.0 3 .
Cl3 C9 Cl2 108.8(16) . .
Cl3 C9 H9A 109.9 . .
Cl2 C9 H9A 109.9 . .
Cl3 C9 H9B 109.9 . .
Cl2 C9 H9B 109.9 . .
H9A C9 H9B 108.3 . .
Cl4 C10 Cl4 113.9(8) . 8
Cl4 C10 H10A 108.8 . .
Cl4 C10 H10A 108.8 8 .
Cl4 C10 H10B 108.8 . .
Cl4 C10 H10B 108.8 8 .
H10A C10 H10B 107.7 . .

loop_
_geom_bond_atom_site_label_1
_geom_bond_atom_site_label_2
_geom_bond_distance
_geom_bond_site_symmetry_2
C1 N1 1.326(6) .
C1 C2 1.417(7) .
C1 H1 0.9300 .
C2 C3 1.372(7) .
C2 H2 0.9300 .
C3 C4 1.429(7) .
C3 H3 0.9300 .
C4 N1 1.381(5) .
C4 C5 1.405(5) .
C5 C4 1.405(5) 6
C5 C6 1.488(6) .
C6 C7 1.383(4) .
C6 C7 1.383(4) 6
C7 C8 1.391(5) .
C7 H7 0.9300 .
C8 N2 1.335(4) .
C8 H8 0.9300 .
N1 Cu1 1.950(4) .
N2 C8 1.335(4) 6
N2 Cd1 2.422(4) .
Cl1 Cd1 2.5783(14) .
Cu1 N1 1.950(4) 6
Cu1 N1 1.950(4) 5_655
Cu1 N1 1.950(4) 2_655
Cd1 N2 2.422(4) 3
Cd1 N2 2.422(4) 2
Cd1 N2 2.422(4) 4
Cd1 Cl1 2.5783(14) 3
C9 Cl3 1.64(3) .
C9 Cl2 1.76(2) .
C9 H9A 0.9700 .
C9 H9B 0.9700 .
C10 Cl4 1.743(8) .
C10 Cl4 1.743(8) 8
C10 H10A 0.9700 .
C10 H10B 0.9700 .
